data_1559405
loop_
_publ_author_name
'Jerslev, Bodil'
'Larsen, Sine'

_publ_section_title
;
 Crystallizations and Crystal Structure at 122 K of Anhydrous
 (E)-4-Hydroxybenzaldehyde Oxime
;
_journal_name_full 'Acta Chemica Scandinavica'
_journal_page_first 1195
_journal_page_last 1199
_journal_paper_doi 10.3891/acta.chem.scand.46-1195
_journal_volume 46
_journal_year 1992
_chemical_formula_sum 'C7 H7 N O2'
_chemical_formula_weight 137.14
_chemical_name_common
;
(E)-4-Hydroxybenzaldehyde Oxime
;
_space_group_IT_number 14
_space_group_name_Hall '-P 2ybc'
_space_group_name_H-M_alt 'P 1 21/c 1'
_symmetry_cell_setting monoclinic
_symmetry_Int_Tables_number 14
_symmetry_space_group_name_Hall '-P 2ybc'
_symmetry_space_group_name_H-M 'P 1 21/c 1'
_cell_angle_alpha 90.
_cell_angle_beta 94.82(2)
_cell_angle_gamma 90.
_cell_formula_units_Z 4
_cell_length_a 6.806(2)
_cell_length_b 6.0157(12)
_cell_length_c 15.744(3)
_cell_volume 642.3(3)
_diffrn_ambient_temperature 122
_diffrn_radiation_probe x-ray
_diffrn_radiation_type CuK\a
_diffrn_radiation_wavelength 1.54184
_exptl_absorpt_coefficient_mu 0.838
_exptl_crystal_density_diffrn 1.418
_exptl_crystal_F_000 288
_refine_ls_number_reflns 1069
_refine_ls_R_factor_gt 0.033
_refine_ls_wR_factor_gt 0.047
_cod_data_source_file Acta-Chem-Scand-1992-46-1195.cif
_cod_data_source_block 1
_cod_original_sg_symbol_H-M 'P 21/c'
_cod_database_code 1559405

loop_
_space_group_symop_id
_space_group_symop_operation_xyz
1 x,y,z
2 -x,1/2+y,1/2-z
3 -x,-y,-z
4 x,1/2-y,1/2+z

loop_
_atom_site_label
_atom_site_type_symbol
_atom_site_thermal_displace_type
_atom_site_fract_x
_atom_site_fract_y
_atom_site_fract_z
_atom_site_occupancy
_atom_site_U_iso_or_equiv
_atom_site_calc_flag
_atom_site_refinement_flags
_atom_site_disorder_assembly
_atom_site_disorder_group
O9 O Uiso 0.98570(10) 0.73180(10) 0.04955(6) 1.000 0.0224(3) . . . .
O10 O Uiso 0.06340(10) 0.0804(2) 0.16284(6) 1.000 0.0263(3) . . . .
N8 N Uiso 0.84770(10) 0.5589(2) 0.05941(6) 1.000 0.0184(3) . . . .
C1 C Uiso 0.5596(2) 0.4618(2) 0.12810(7) 1.000 0.0157(3) . . . .
C2 C Uiso 0.5430(2) 0.2472(2) 0.09351(8) 1.000 0.0175(3) . . . .
C3 C Uiso 0.3790(2) 0.1180(2) 0.10490(7) 1.000 0.0180(3) . . . .
C4 C Uiso 0.2285(2) 0.2003(2) 0.15122(8) 1.000 0.0175(3) . . . .
C5 C Uiso 0.2460(2) 0.4103(2) 0.18831(7) 1.000 0.0181(3) . . . .
C6 C Uiso 0.4110(2) 0.5389(2) 0.17659(7) 1.000 0.0166(3) . . . .
C7 C Uiso 0.7220(2) 0.6111(2) 0.11146(8) 1.000 0.0182(3) . . . .
H2 H Uiso 0.649(2) 0.184(3) 0.0600(10) 1.000 0.025(4) . . . .
H3 H Uiso 0.363(3) -0.033(3) 0.0810(10) 1.000 0.039(5) . . . .
H5 H Uiso 0.142(2) 0.463(3) 0.2220(10) 1.000 0.030(4) . . . .
H6 H Uiso 0.422(2) 0.685(3) 0.2030(10) 1.000 0.023(4) . . . .
H7 H Uiso 0.728(3) 0.759(3) 0.1410(10) 1.000 0.033(5) . . . .
H9 H Uiso 1.072(3) 0.673(4) 0.0180(10) 1.000 0.058(6) . . . .
H10 H Uiso 0.057(3) -0.034(4) 0.1250(10) 1.000 0.070(8) . . . .

loop_
_atom_type_symbol
_atom_type_description
_atom_type_scat_dispersion_real
_atom_type_scat_dispersion_imag
_atom_type_scat_source
C C 0.0181 0.0091 ' International Tables Vol C Tables 4.2.6.8 and 6.1.1.4'
H H 0.0000 0.0000 ' International Tables Vol C Tables 4.2.6.8 and 6.1.1.4'
N N 0.0311 0.0180 ' International Tables Vol C Tables 4.2.6.8 and 6.1.1.4'
O O 0.0492 0.0322 ' International Tables Vol C Tables 4.2.6.8 and 6.1.1.4'

loop_
_geom_angle_atom_site_label_1
_geom_angle_atom_site_label_2
_geom_angle_atom_site_label_3
_geom_angle
_geom_angle_site_symmetry_1
_geom_angle_site_symmetry_2
_geom_angle_site_symmetry_3
_geom_angle_publ_flag
O9 N8 C7 112.12(11) . . . yes
N8 O9 H9 104.4(15) . . . no
C4 O10 H10 107.9(13) . . . no
C2 C1 C6 118.67(12) . . . no
C2 C1 C7 122.18(12) . . . no
C6 C1 C7 119.09(11) . . . no
C1 C2 C3 120.42(12) . . . no
C2 C3 C4 120.22(11) . . . no
O10 C4 C5 117.84(12) . . . yes
C3 C4 C5 119.98(12) . . . no
O10 C4 C3 122.17(11) . . . yes
C4 C5 C6 119.42(12) . . . no
C1 C6 C5 121.23(11) . . . no
N8 C7 C1 121.47(11) . . . yes
C1 C2 H2 121.0(10) . . . no
C3 C2 H2 118.6(10) . . . no
C2 C3 H3 122.2(12) . . . no
C4 C3 H3 117.6(12) . . . no
C4 C5 H5 118.9(10) . . . no
C6 C5 H5 121.6(10) . . . no
C1 C6 H6 120.0(8) . . . no
C5 C6 H6 118.7(8) . . . no
N8 C7 H7 120.9(11) . . . no
C1 C7 H7 117.6(11) . . . no

loop_
_geom_bond_atom_site_label_1
_geom_bond_atom_site_label_2
_geom_bond_distance
_geom_bond_site_symmetry_1
_geom_bond_site_symmetry_2
_geom_bond_publ_flag
O9 N8 1.4187(13) . . yes
O10 C4 1.3605(16) . . yes
N8 C7 1.2727(16) . . yes
O9 H9 0.88(2) . . no
O10 H10 0.91(2) . . no
C1 C7 1.4648(19) . . no
C1 C2 1.4020(17) . . no
C1 C6 1.3966(18) . . no
C2 C3 1.3841(19) . . no
C3 C4 1.3970(19) . . no
C4 C5 1.3926(17) . . no
C5 C6 1.3887(19) . . no
C2 H2 1.004(15) . . no
C3 H3 0.986(18) . . no
C5 H5 0.973(15) . . no
C6 H6 0.973(18) . . no
C7 H7 1.003(18) . . no

loop_
_geom_hbond_atom_site_label_D
_geom_hbond_atom_site_label_H
_geom_hbond_atom_site_label_A
_geom_hbond_distance_DH
_geom_hbond_distance_HA
_geom_hbond_distance_DA
_geom_hbond_angle_DHA
_geom_hbond_site_symmetry_A
_geom_hbond_publ_flag
O9 H9 N8 0.88(2) 1.96(2) 2.7593(15) 151(2) 3_765 yes
O10 H10 O9 0.91(2) 1.88(2) 2.7749(16) 167.7(19) 1_445 yes
C5 H5 O10 0.973(15) 2.483(15) 3.4355(18) 166.2(12) 2_555 yes

loop_
_geom_torsion_atom_site_label_1
_geom_torsion_atom_site_label_2
_geom_torsion_atom_site_label_3
_geom_torsion_atom_site_label_4
_geom_torsion
_geom_torsion_site_symmetry_1
_geom_torsion_site_symmetry_2
_geom_torsion_site_symmetry_3
_geom_torsion_site_symmetry_4
_geom_torsion_publ_flag
O9 N8 C7 C1 176.90(10) . . . . no
C6 C1 C2 C3 2.21(18) . . . . no
C7 C1 C2 C3 -174.63(12) . . . . no
C7 C1 C6 C5 174.71(11) . . . . no
C2 C1 C7 N8 5.46(19) . . . . no
C2 C1 C6 C5 -2.23(18) . . . . no
C6 C1 C7 N8 -171.37(12) . . . . no
C1 C2 C3 C4 -0.15(18) . . . . no
C2 C3 C4 O10 178.95(12) . . . . no
C2 C3 C4 C5 -1.97(18) . . . . no
C3 C4 C5 C6 1.95(18) . . . . no
O10 C4 C5 C6 -178.93(11) . . . . no
C4 C5 C6 C1 0.16(18) . . . . no
